data_7132788
loop_
_publ_author_name
'Qiu, Zhao-Feng'
'Wang, Peng'
'Zhang, Xiao-Yu'
'Chen, Jia-Qi'
'Zhang, Kai-Yang'
'Lu, Xiang-Yu'
'Zhao, Yue'
'Sun, Wei-Yin'

_publ_section_title
;
 Supramolecular assemblies of Cu(II) with a tetraphenylethene-imidazole
 ligand for tuning photocatalytic CO<sub>2</sub> reduction.
;
_journal_issue 16
_journal_name_full 'Chemical communications (Cambridge, England)'
_journal_page_first 2204
_journal_page_last 2207
_journal_paper_doi 10.1039/d3cc05514k
_journal_volume 60
_journal_year 2024
_chemical_formula_moiety 'C40 H31 Cl4 Cu2 N9, H2 O'
_chemical_formula_sum 'C40 H33 Cl4 Cu2 N9 O'
_chemical_formula_weight 924.63
_space_group_crystal_system monoclinic
_space_group_IT_number 14
_space_group_name_Hall '-P 2yn'
_space_group_name_H-M_alt 'P 1 21/n 1'
_atom_sites_solution_hydrogens mixed
_atom_sites_solution_primary iterative
_audit_creation_date 2023-08-29
_audit_creation_method
;
Olex2 1.5
(compiled 2023.08.24 svn.re1ec1418 for OlexSys, GUI svn.r6817)
;
_audit_update_record
;
2023-11-08 deposited with the CCDC.	2024-01-16 downloaded from the CCDC.
;
_cell_angle_alpha 90
_cell_angle_beta 99.835(10)
_cell_angle_gamma 90
_cell_formula_units_Z 4
_cell_length_a 15.805(4)
_cell_length_b 9.323(2)
_cell_length_c 27.137(7)
_cell_measurement_reflns_used 6195
_cell_measurement_temperature 193.00
_cell_measurement_theta_max 27.381
_cell_measurement_theta_min 2.313
_cell_volume 3939.9(17)
_computing_cell_refinement 'SAINT V8.40B (?, 2016)'
_computing_data_reduction 'SAINT V8.40B (?, 2016)'
_computing_molecular_graphics 'Olex2 1.5 (Dolomanov et al., 2009)'
_computing_publication_material 'Olex2 1.5 (Dolomanov et al., 2009)'
_computing_structure_refinement 'SHELXL 2018/3 (Sheldrick, 2015)'
_computing_structure_solution 'olex2.solve 1.5 (Bourhis et al., 2015)'
_diffrn_ambient_temperature 193.00
_diffrn_measured_fraction_theta_full 0.991
_diffrn_measured_fraction_theta_max 0.991
_diffrn_measurement_device_type 'Bruker D8 VENTURE'
_diffrn_measurement_method '\f and \w scans'
_diffrn_radiation_type MoK\a
_diffrn_radiation_wavelength 0.71073
_diffrn_reflns_av_R_equivalents 0.0982
_diffrn_reflns_av_unetI/netI 0.0944
_diffrn_reflns_Laue_measured_fraction_full 0.991
_diffrn_reflns_Laue_measured_fraction_max 0.991
_diffrn_reflns_limit_h_max 19
_diffrn_reflns_limit_h_min -16
_diffrn_reflns_limit_k_max 11
_diffrn_reflns_limit_k_min -11
_diffrn_reflns_limit_l_max 32
_diffrn_reflns_limit_l_min -32
_diffrn_reflns_number 27919
_diffrn_reflns_point_group_measured_fraction_full 0.991
_diffrn_reflns_point_group_measured_fraction_max 0.991
_diffrn_reflns_theta_full 25.242
_diffrn_reflns_theta_max 25.498
_diffrn_reflns_theta_min 2.314
_diffrn_source_current 40.0
_diffrn_source_power 2.0
_diffrn_source_voltage 50.0
_diffrn_standards_number 0
_exptl_absorpt_coefficient_mu 1.397
_exptl_absorpt_correction_T_max 0.7456
_exptl_absorpt_correction_T_min 0.6195
_exptl_absorpt_correction_type multi-scan
_exptl_absorpt_process_details
;
SADABS-2016/2 (Bruker,2016/2) was used for absorption correction.
wR2(int) was 0.1232 before and 0.0903 after correction.
The Ratio of minimum to maximum transmission is 0.8309.
The \l/2 correction factor is Not present.
;
_exptl_crystal_density_diffrn 1.559
_exptl_crystal_description block
_exptl_crystal_F_000 1880
_exptl_crystal_size_max 0.12
_exptl_crystal_size_mid 0.11
_exptl_crystal_size_min 0.1
_refine_diff_density_max 0.565
_refine_diff_density_min -0.721
_refine_diff_density_rms 0.128
_refine_ls_extinction_method none
_refine_ls_goodness_of_fit_ref 1.065
_refine_ls_hydrogen_treatment constr
_refine_ls_matrix_type full
_refine_ls_number_parameters 509
_refine_ls_number_reflns 7268
_refine_ls_number_restraints 0
_refine_ls_restrained_S_all 1.065
_refine_ls_R_factor_all 0.1193
_refine_ls_R_factor_gt 0.0708
_refine_ls_shift/su_max 0.000
_refine_ls_shift/su_mean 0.000
_refine_ls_structure_factor_coef Fsqd
_refine_ls_weighting_details 'w=1/[\s^2^(Fo^2^)+(0.0620P)^2^+15.1366P] where P=(Fo^2^+2Fc^2^)/3'
_refine_ls_weighting_scheme calc
_refine_ls_wR_factor_gt 0.1511
_refine_ls_wR_factor_ref 0.1819
_reflns_Friedel_coverage 0.000
_reflns_number_gt 4926
_reflns_number_total 7268
_reflns_threshold_expression 'I > 2\s(I)'
_cod_data_source_file d3cc05514k2.cif
_cod_data_source_block Cu-Cl
_cod_original_cell_volume 3939.7(17)
_cod_database_code 7132788
_shelx_shelxl_version_number 2018/3
_shelx_space_group_comment
;
The symmetry employed for this shelxl refinement is uniquely defined
by the following loop, which should always be used as a source of
symmetry information in preference to the above space-group names.
They are only intended as comments.
;
_shelx_estimated_absorpt_t_max 0.873
_shelx_estimated_absorpt_t_min 0.850
_olex2_refinement_description
;
1. Fixed Uiso
 At 1.2 times of:
  All C(H) groups
 At 1.5 times of:
  All C(H,H,H) groups, All O(H,H) groups
2.a Free rotating group:
 O1(H1A,H1B)
2.b Aromatic/amide H refined with riding coordinates:
 C1(H1), C2(H2), C3(H3), C5(H5), C6(H6), C8(H8), C9(H9), C12(H12), C13(H13),
 C15(H15), C16(H16), C17(H17), C18(H18), C19(H19), C20(H20), C21(H21), C22(H22),
  C24(H24), C25(H25), C27(H27), C28(H28), C31(H31), C32(H32), C34(H34),
 C35(H35), C36(H36), C37(H37), C38(H38)
2.c Idealised Me refined as rotating group:
 C39(H39A,H39B,H39C)
;
_olex2_submission_special_instructions 'No special instructions were received'

loop_
_space_group_symop_operation_xyz
'x, y, z'
'-x+1/2, y+1/2, -z+1/2'
'-x, -y, -z'
'x-1/2, -y-1/2, z-1/2'

loop_
_atom_site_label
_atom_site_type_symbol
_atom_site_fract_x
_atom_site_fract_y
_atom_site_fract_z
_atom_site_U_iso_or_equiv
_atom_site_adp_type
_atom_site_occupancy
_atom_site_site_symmetry_order
_atom_site_calc_flag
_atom_site_refinement_flags_posn
_atom_site_refinement_flags_adp
_atom_site_refinement_flags_occupancy
_atom_site_disorder_assembly
_atom_site_disorder_group
Cu1 Cu 0.61664(5) 0.86007(8) 0.61220(3) 0.0285(2) Uani 1 1 d . . . . .
Cu2 Cu 0.60473(6) 0.06261(9) -0.06036(3) 0.0316(2) Uani 1 1 d . . . . .
Cl1 Cl 0.75095(11) 0.89296(18) 0.65812(6) 0.0348(4) Uani 1 1 d . . . . .
Cl2 Cl 0.51662(14) 0.6822(2) 0.58231(7) 0.0491(6) Uani 1 1 d . . . . .
Cl3 Cl 0.71953(13) 0.0226(2) -0.00023(7) 0.0487(5) Uani 1 1 d . . . . .
Cl4 Cl 0.48160(14) 0.0387(2) -0.11538(8) 0.0567(6) Uani 1 1 d . . . . .
N1 N 0.6638(4) 0.8599(6) 0.54940(19) 0.0310(13) Uani 1 1 d . . . . .
N2 N 0.6719(3) 0.8358(5) 0.46978(19) 0.0283(13) Uani 1 1 d . . . . .
N3 N 1.0609(4) 0.6105(5) 0.17132(19) 0.0275(12) Uani 1 1 d . . . . .
N4 N 0.9573(4) 0.5979(5) 0.21539(19) 0.0273(13) Uani 1 1 d . . . . .
N5 N 0.1655(4) 0.5352(6) 0.3900(2) 0.0343(14) Uani 1 1 d . . . . .
N6 N 0.2526(3) 0.5962(5) 0.33864(19) 0.0255(12) Uani 1 1 d . . . . .
N7 N 0.5473(3) 0.1885(6) -0.01538(19) 0.0316(13) Uani 1 1 d . . . . .
N8 N 0.5215(4) 0.3159(6) 0.04882(19) 0.0291(13) Uani 1 1 d . . . . .
N9 N 0.5606(5) 1.0898(8) 0.5829(2) 0.059(2) Uani 1 1 d . . . . .
C1 C 0.7256(5) 0.9533(8) 0.5383(3) 0.046(2) Uani 1 1 d . . . . .
H1 H 0.758618 1.017224 0.561198 0.055 Uiso 1 1 calc R U . . .
C2 C 0.6338(5) 0.7914(7) 0.5076(2) 0.0324(16) Uani 1 1 d . . . . .
H2 H 0.590567 0.719579 0.504623 0.039 Uiso 1 1 calc R U . . .
C3 C 0.7313(6) 0.9385(8) 0.4894(3) 0.050(2) Uani 1 1 d . . . . .
H3 H 0.768972 0.989148 0.471888 0.061 Uiso 1 1 calc R U . . .
C4 C 0.6584(4) 0.7784(7) 0.4198(2) 0.0272(15) Uani 1 1 d . . . . .
C5 C 0.6895(4) 0.8515(7) 0.3827(2) 0.0304(15) Uani 1 1 d . . . . .
H5 H 0.718556 0.940264 0.389637 0.037 Uiso 1 1 calc R U . . .
C6 C 0.6778(4) 0.7941(7) 0.3351(2) 0.0300(16) Uani 1 1 d . . . . .
H6 H 0.700908 0.842807 0.309667 0.036 Uiso 1 1 calc R U . . .
C7 C 0.6326(4) 0.6658(6) 0.3234(2) 0.0225(13) Uani 1 1 d . . . . .
C8 C 0.6019(4) 0.5946(7) 0.3614(2) 0.0292(15) Uani 1 1 d . . . . .
H8 H 0.571222 0.507355 0.354352 0.035 Uiso 1 1 calc R U . . .
C9 C 0.6153(4) 0.6487(7) 0.4098(2) 0.0319(16) Uani 1 1 d . . . . .
H9 H 0.595233 0.597653 0.435783 0.038 Uiso 1 1 calc R U . . .
C10 C 0.6231(4) 0.6077(6) 0.2708(2) 0.0246(14) Uani 1 1 d . . . . .
C11 C 0.7085(4) 0.6016(6) 0.2535(2) 0.0246(14) Uani 1 1 d . . . . .
C12 C 0.7771(4) 0.5352(6) 0.2837(2) 0.0256(15) Uani 1 1 d . . . . .
H12 H 0.768025 0.491305 0.313966 0.031 Uiso 1 1 calc R U . . .
C13 C 0.8584(5) 0.5308(6) 0.2711(2) 0.0287(15) Uani 1 1 d . . . . .
H13 H 0.904104 0.482830 0.291959 0.034 Uiso 1 1 calc R U . . .
C14 C 0.8718(4) 0.5986(6) 0.2271(2) 0.0237(14) Uani 1 1 d . . . . .
C15 C 0.8044(4) 0.6663(6) 0.1964(2) 0.0271(15) Uani 1 1 d . . . . .
H15 H 0.814469 0.713849 0.166987 0.033 Uiso 1 1 calc R U . . .
C16 C 0.7214(4) 0.6653(6) 0.2085(2) 0.0253(14) Uani 1 1 d . . . . .
H16 H 0.674723 0.706998 0.186475 0.030 Uiso 1 1 calc R U . . .
C17 C 1.0330(4) 0.5814(6) 0.2484(2) 0.0289(15) Uani 1 1 d . . . . .
H17 H 1.039216 0.567426 0.283565 0.035 Uiso 1 1 calc R U . . .
C18 C 1.0970(4) 0.5889(6) 0.2209(2) 0.0251(14) Uani 1 1 d . . . . .
H18 H 1.156613 0.580786 0.233592 0.030 Uiso 1 1 calc R U . . .
C19 C 0.9770(4) 0.6158(7) 0.1693(2) 0.0306(16) Uani 1 1 d . . . . .
H19 H 0.936230 0.630257 0.139672 0.037 Uiso 1 1 calc R U . . .
C20 C 0.1504(5) 0.6749(7) 0.3761(2) 0.0355(17) Uani 1 1 d . . . . .
H20 H 0.108513 0.734686 0.386922 0.043 Uiso 1 1 calc R U . . .
C21 C 0.2037(4) 0.7161(7) 0.3446(3) 0.0329(16) Uani 1 1 d . . . . .
H21 H 0.206843 0.807779 0.329804 0.040 Uiso 1 1 calc R U . . .
C22 C 0.2276(4) 0.4911(7) 0.3669(2) 0.0336(17) Uani 1 1 d . . . . .
H22 H 0.251525 0.397373 0.369875 0.040 Uiso 1 1 calc R U . . .
C23 C 0.3216(4) 0.5911(6) 0.3105(2) 0.0245(14) Uani 1 1 d . . . . .
C24 C 0.3691(4) 0.7163(7) 0.3053(2) 0.0282(15) Uani 1 1 d . . . . .
H24 H 0.352930 0.805200 0.318008 0.034 Uiso 1 1 calc R U . . .
C25 C 0.4394(4) 0.7084(7) 0.2816(2) 0.0287(15) Uani 1 1 d . . . . .
H25 H 0.470294 0.793674 0.277346 0.034 Uiso 1 1 calc R U . . .
C26 C 0.4665(4) 0.5795(6) 0.2636(2) 0.0246(14) Uani 1 1 d . . . . .
C27 C 0.4154(4) 0.4585(6) 0.2667(2) 0.0257(14) Uani 1 1 d . . . . .
H27 H 0.430036 0.370920 0.252331 0.031 Uiso 1 1 calc R U . . .
C28 C 0.3437(4) 0.4624(6) 0.2901(2) 0.0279(15) Uani 1 1 d . . . . .
H28 H 0.310451 0.378457 0.292211 0.033 Uiso 1 1 calc R U . . .
C29 C 0.5485(4) 0.5648(6) 0.2435(2) 0.0242(14) Uani 1 1 d . . . . .
C30 C 0.5420(4) 0.4992(6) 0.1927(2) 0.0239(14) Uani 1 1 d . . . . .
C31 C 0.5948(4) 0.3846(6) 0.1844(2) 0.0255(14) Uani 1 1 d . . . . .
H31 H 0.635518 0.348094 0.211287 0.031 Uiso 1 1 calc R U . . .
C32 C 0.5882(4) 0.3235(6) 0.1371(2) 0.0259(14) Uani 1 1 d . . . . .
H32 H 0.622575 0.243042 0.131999 0.031 Uiso 1 1 calc R U . . .
C33 C 0.5314(4) 0.3807(6) 0.0977(2) 0.0241(14) Uani 1 1 d . . . . .
C34 C 0.4797(4) 0.4969(7) 0.1051(2) 0.0289(15) Uani 1 1 d . . . . .
H34 H 0.441617 0.537212 0.077691 0.035 Uiso 1 1 calc R U . . .
C35 C 0.4843(4) 0.5534(6) 0.1529(2) 0.0275(15) Uani 1 1 d . . . . .
H35 H 0.447495 0.630251 0.158275 0.033 Uiso 1 1 calc R U . . .
C36 C 0.5804(5) 0.2370(7) 0.0299(2) 0.0322(16) Uani 1 1 d . . . . .
H36 H 0.637204 0.218837 0.046621 0.039 Uiso 1 1 calc R U . . .
C37 C 0.4633(5) 0.2365(9) -0.0252(3) 0.048(2) Uani 1 1 d . . . . .
H37 H 0.422986 0.217302 -0.054624 0.058 Uiso 1 1 calc R U . . .
C38 C 0.4482(5) 0.3146(9) 0.0139(3) 0.045(2) Uani 1 1 d . . . . .
H38 H 0.395692 0.360981 0.016811 0.054 Uiso 1 1 calc R U . . .
C39 C 0.6040(6) 1.3356(9) 0.5480(3) 0.061(2) Uani 1 1 d . . . . .
H39A H 0.577518 1.344545 0.512747 0.091 Uiso 1 1 calc R U . . .
H39B H 0.666566 1.341020 0.551017 0.091 Uiso 1 1 calc R U . . .
H39C H 0.583775 1.413663 0.567231 0.091 Uiso 1 1 calc R U . . .
C40 C 0.5801(6) 1.1974(10) 0.5675(3) 0.052(2) Uani 1 1 d . . . . .
O1 O 0.6962(6) 0.2561(9) 0.4247(3) 0.098(3) Uani 1 1 d G . . . .
H1A H 0.728897 0.327804 0.436299 0.147 Uiso 1 1 d G U . . .
H1B H 0.723618 0.180630 0.437836 0.147 Uiso 1 1 d G U . . .

loop_
_atom_site_aniso_label
_atom_site_aniso_U_11
_atom_site_aniso_U_22
_atom_site_aniso_U_33
_atom_site_aniso_U_23
_atom_site_aniso_U_13
_atom_site_aniso_U_12
Cu1 0.0312(5) 0.0359(4) 0.0215(4) -0.0055(3) 0.0129(4) -0.0036(4)
Cu2 0.0347(5) 0.0392(5) 0.0238(4) -0.0090(4) 0.0137(4) -0.0060(4)
Cl1 0.0288(9) 0.0462(9) 0.0302(9) -0.0044(7) 0.0076(8) -0.0039(7)
Cl2 0.0614(14) 0.0544(11) 0.0378(10) -0.0170(9) 0.0262(10) -0.0299(10)
Cl3 0.0450(12) 0.0611(12) 0.0401(10) -0.0142(9) 0.0074(10) 0.0073(10)
Cl4 0.0483(13) 0.0757(14) 0.0427(11) -0.0322(11) -0.0019(10) 0.0071(11)
N1 0.035(3) 0.039(3) 0.022(3) -0.007(2) 0.014(3) -0.009(3)
N2 0.031(3) 0.033(3) 0.024(3) -0.006(2) 0.014(3) -0.009(2)
N3 0.028(3) 0.033(3) 0.023(3) 0.004(2) 0.009(3) 0.002(2)
N4 0.032(3) 0.031(3) 0.021(3) 0.002(2) 0.013(3) 0.001(2)
N5 0.035(4) 0.039(3) 0.034(3) 0.008(3) 0.019(3) 0.006(3)
N6 0.030(3) 0.025(3) 0.024(3) 0.001(2) 0.011(3) 0.002(2)
N7 0.023(3) 0.047(3) 0.025(3) -0.003(3) 0.006(3) -0.007(3)
N8 0.030(3) 0.037(3) 0.023(3) -0.006(2) 0.011(3) 0.000(2)
N9 0.087(6) 0.050(4) 0.045(4) 0.008(3) 0.027(4) 0.021(4)
C1 0.045(5) 0.058(5) 0.039(4) -0.021(4) 0.020(4) -0.022(4)
C2 0.036(4) 0.040(4) 0.024(3) 0.002(3) 0.011(3) -0.005(3)
C3 0.063(6) 0.057(5) 0.038(4) -0.009(4) 0.028(4) -0.034(4)
C4 0.030(4) 0.033(3) 0.020(3) -0.002(3) 0.008(3) 0.003(3)
C5 0.038(4) 0.024(3) 0.030(4) -0.007(3) 0.010(3) -0.008(3)
C6 0.041(4) 0.032(3) 0.020(3) 0.003(3) 0.014(3) -0.003(3)
C7 0.024(3) 0.022(3) 0.022(3) -0.002(2) 0.006(3) 0.003(3)
C8 0.034(4) 0.031(3) 0.024(3) 0.000(3) 0.009(3) -0.009(3)
C9 0.037(4) 0.038(4) 0.025(3) -0.005(3) 0.017(3) -0.007(3)
C10 0.036(4) 0.020(3) 0.022(3) 0.002(2) 0.015(3) 0.006(3)
C11 0.029(4) 0.021(3) 0.026(3) -0.006(3) 0.012(3) -0.004(3)
C12 0.037(4) 0.023(3) 0.021(3) -0.001(3) 0.017(3) -0.003(3)
C13 0.039(4) 0.026(3) 0.024(3) 0.002(3) 0.014(3) 0.001(3)
C14 0.031(4) 0.023(3) 0.020(3) -0.003(2) 0.012(3) -0.004(3)
C15 0.036(4) 0.028(3) 0.020(3) 0.000(3) 0.012(3) -0.004(3)
C16 0.032(4) 0.023(3) 0.021(3) -0.002(3) 0.009(3) -0.001(3)
C17 0.040(4) 0.026(3) 0.023(3) 0.005(3) 0.013(3) 0.000(3)
C18 0.025(4) 0.029(3) 0.022(3) 0.003(3) 0.007(3) 0.003(3)
C19 0.032(4) 0.043(4) 0.019(3) 0.002(3) 0.010(3) 0.001(3)
C20 0.041(4) 0.037(4) 0.035(4) -0.002(3) 0.023(4) 0.004(3)
C21 0.034(4) 0.028(3) 0.041(4) 0.004(3) 0.018(4) 0.008(3)
C22 0.036(4) 0.033(4) 0.036(4) 0.006(3) 0.019(4) 0.007(3)
C23 0.023(4) 0.029(3) 0.024(3) 0.003(3) 0.008(3) 0.005(3)
C24 0.031(4) 0.027(3) 0.029(3) -0.001(3) 0.013(3) 0.001(3)
C25 0.036(4) 0.027(3) 0.027(3) 0.001(3) 0.017(3) 0.002(3)
C26 0.029(4) 0.029(3) 0.018(3) 0.000(3) 0.010(3) 0.006(3)
C27 0.028(4) 0.022(3) 0.029(3) -0.004(3) 0.010(3) 0.002(3)
C28 0.036(4) 0.023(3) 0.026(3) 0.000(3) 0.010(3) 0.000(3)
C29 0.030(4) 0.020(3) 0.025(3) -0.002(3) 0.010(3) -0.002(3)
C30 0.028(4) 0.023(3) 0.024(3) -0.003(3) 0.011(3) -0.003(3)
C31 0.029(4) 0.027(3) 0.023(3) 0.001(3) 0.010(3) -0.004(3)
C32 0.025(4) 0.028(3) 0.027(3) -0.002(3) 0.011(3) 0.001(3)
C33 0.026(4) 0.027(3) 0.022(3) -0.003(3) 0.009(3) -0.003(3)
C34 0.029(4) 0.029(3) 0.028(3) -0.001(3) 0.004(3) 0.005(3)
C35 0.029(4) 0.025(3) 0.029(3) -0.002(3) 0.008(3) 0.005(3)
C36 0.032(4) 0.039(4) 0.029(4) -0.010(3) 0.014(3) -0.006(3)
C37 0.028(4) 0.080(6) 0.032(4) -0.022(4) -0.007(4) 0.006(4)
C38 0.026(4) 0.075(5) 0.033(4) -0.016(4) 0.000(4) 0.012(4)
C39 0.069(7) 0.060(5) 0.049(5) 0.012(4) 0.002(5) -0.011(5)
C40 0.056(6) 0.066(6) 0.035(4) 0.000(4) 0.010(4) 0.011(5)
O1 0.147(8) 0.082(5) 0.066(5) -0.018(4) 0.019(5) 0.007(5)

loop_
_atom_type_symbol
_atom_type_description
_atom_type_scat_dispersion_real
_atom_type_scat_dispersion_imag
_atom_type_scat_source
C C 0.0033 0.0016 'International Tables Vol C Tables 4.2.6.8 and 6.1.1.4'
H H 0.0000 0.0000 'International Tables Vol C Tables 4.2.6.8 and 6.1.1.4'
Cl Cl 0.1484 0.1585 'International Tables Vol C Tables 4.2.6.8 and 6.1.1.4'
Cu Cu 0.3201 1.2651 'International Tables Vol C Tables 4.2.6.8 and 6.1.1.4'
N N 0.0061 0.0033 'International Tables Vol C Tables 4.2.6.8 and 6.1.1.4'
O O 0.0106 0.0060 'International Tables Vol C Tables 4.2.6.8 and 6.1.1.4'

loop_
_geom_angle_atom_site_label_1
_geom_angle_atom_site_label_2
_geom_angle_atom_site_label_3
_geom_angle
_geom_angle_site_symmetry_1
_geom_angle_site_symmetry_3
_geom_angle_publ_flag
Cl1 Cu1 Cl2 142.38(8) . . ?
Cl1 Cu1 N9 108.4(2) . . ?
Cl2 Cu1 N9 109.2(2) . . ?
N1 Cu1 Cl1 91.03(18) . . ?
N1 Cu1 Cl2 91.88(17) . . ?
N1 Cu1 N3 170.9(2) . 4_576 ?
N1 Cu1 N9 83.5(2) . . ?
N3 Cu1 Cl1 92.30(17) 4_576 . ?
N3 Cu1 Cl2 90.64(16) 4_576 . ?
N3 Cu1 N9 87.4(2) 4_576 . ?
Cl4 Cu2 Cl3 163.91(9) . . ?
N5 Cu2 Cl3 89.55(19) 4_665 . ?
N5 Cu2 Cl4 88.19(18) 4_665 . ?
N5 Cu2 N7 171.5(2) 4_665 . ?
N7 Cu2 Cl3 92.75(17) . . ?
N7 Cu2 Cl4 91.81(17) . . ?
C1 N1 Cu1 125.0(4) . . ?
C2 N1 Cu1 127.6(4) . . ?
C2 N1 C1 106.4(5) . . ?
C2 N2 C3 106.4(5) . . ?
C2 N2 C4 126.3(5) . . ?
C3 N2 C4 127.1(5) . . ?
C18 N3 Cu1 130.0(4) . 4_675 ?
C19 N3 Cu1 123.1(5) . 4_675 ?
C19 N3 C18 106.9(5) . . ?
C17 N4 C14 126.9(5) . . ?
C19 N4 C14 125.3(6) . . ?
C19 N4 C17 107.8(5) . . ?
C20 N5 Cu2 122.7(4) . 4_566 ?
C22 N5 Cu2 131.3(5) . 4_566 ?
C22 N5 C20 106.0(5) . . ?
C21 N6 C23 125.4(5) . . ?
C22 N6 C21 107.3(5) . . ?
C22 N6 C23 127.1(5) . . ?
C36 N7 Cu2 127.6(5) . . ?
C36 N7 C37 106.3(6) . . ?
C37 N7 Cu2 126.0(5) . . ?
C36 N8 C33 127.1(6) . . ?
C36 N8 C38 106.8(5) . . ?
C38 N8 C33 126.0(5) . . ?
C40 N9 Cu1 142.5(7) . . ?
N1 C1 H1 125.7 . . ?
C3 C1 N1 108.5(6) . . ?
C3 C1 H1 125.7 . . ?
N1 C2 N2 111.5(6) . . ?
N1 C2 H2 124.3 . . ?
N2 C2 H2 124.3 . . ?
N2 C3 H3 126.4 . . ?
C1 C3 N2 107.2(6) . . ?
C1 C3 H3 126.4 . . ?
C5 C4 N2 119.5(6) . . ?
C5 C4 C9 120.8(6) . . ?
C9 C4 N2 119.7(5) . . ?
C4 C5 H5 120.5 . . ?
C4 C5 C6 119.1(6) . . ?
C6 C5 H5 120.5 . . ?
C5 C6 H6 119.2 . . ?
C5 C6 C7 121.6(5) . . ?
C7 C6 H6 119.2 . . ?
C6 C7 C10 119.0(5) . . ?
C8 C7 C6 118.1(5) . . ?
C8 C7 C10 122.9(5) . . ?
C7 C8 H8 119.5 . . ?
C7 C8 C9 121.0(6) . . ?
C9 C8 H8 119.5 . . ?
C4 C9 H9 120.3 . . ?
C8 C9 C4 119.4(6) . . ?
C8 C9 H9 120.3 . . ?
C11 C10 C7 111.0(6) . . ?
C29 C10 C7 124.3(5) . . ?
C29 C10 C11 124.7(5) . . ?
C12 C11 C10 119.1(5) . . ?
C12 C11 C16 119.1(6) . . ?
C16 C11 C10 121.8(6) . . ?
C11 C12 H12 118.9 . . ?
C13 C12 C11 122.1(5) . . ?
C13 C12 H12 118.9 . . ?
C12 C13 H13 120.7 . . ?
C12 C13 C14 118.6(6) . . ?
C14 C13 H13 120.7 . . ?
C13 C14 N4 118.1(6) . . ?
C15 C14 N4 121.5(5) . . ?
C15 C14 C13 120.4(6) . . ?
C14 C15 H15 119.7 . . ?
C14 C15 C16 120.5(5) . . ?
C16 C15 H15 119.7 . . ?
C11 C16 C15 119.1(6) . . ?
C11 C16 H16 120.5 . . ?
C15 C16 H16 120.5 . . ?
N4 C17 H17 126.8 . . ?
C18 C17 N4 106.4(5) . . ?
C18 C17 H17 126.8 . . ?
N3 C18 H18 125.6 . . ?
C17 C18 N3 108.7(6) . . ?
C17 C18 H18 125.6 . . ?
N3 C19 N4 110.3(6) . . ?
N3 C19 H19 124.9 . . ?
N4 C19 H19 124.9 . . ?
N5 C20 H20 124.8 . . ?
C21 C20 N5 110.3(6) . . ?
C21 C20 H20 124.8 . . ?
N6 C21 H21 127.3 . . ?
C20 C21 N6 105.4(5) . . ?
C20 C21 H21 127.3 . . ?
N5 C22 N6 111.1(6) . . ?
N5 C22 H22 124.5 . . ?
N6 C22 H22 124.5 . . ?
C24 C23 N6 119.6(5) . . ?
C28 C23 N6 120.4(5) . . ?
C28 C23 C24 120.0(5) . . ?
C23 C24 H24 120.3 . . ?
C25 C24 C23 119.3(6) . . ?
C25 C24 H24 120.3 . . ?
C24 C25 H25 119.0 . . ?
C24 C25 C26 122.0(6) . . ?
C26 C25 H25 119.0 . . ?
C25 C26 C27 117.4(5) . . ?
C25 C26 C29 122.9(6) . . ?
C27 C26 C29 119.6(5) . . ?
C26 C27 H27 119.0 . . ?
C28 C27 C26 122.0(5) . . ?
C28 C27 H27 119.0 . . ?
C23 C28 C27 119.0(6) . . ?
C23 C28 H28 120.5 . . ?
C27 C28 H28 120.5 . . ?
C10 C29 C26 120.5(5) . . ?
C10 C29 C30 123.0(5) . . ?
C30 C29 C26 116.4(6) . . ?
C31 C30 C29 120.9(6) . . ?
C35 C30 C29 120.2(5) . . ?
C35 C30 C31 118.9(6) . . ?
C30 C31 H31 119.7 . . ?
C32 C31 C30 120.7(6) . . ?
C32 C31 H31 119.7 . . ?
C31 C32 H32 120.3 . . ?
C33 C32 C31 119.5(6) . . ?
C33 C32 H32 120.3 . . ?
C32 C33 N8 120.3(5) . . ?
C32 C33 C34 120.6(6) . . ?
C34 C33 N8 118.9(6) . . ?
C33 C34 H34 120.3 . . ?
C35 C34 C33 119.3(6) . . ?
C35 C34 H34 120.3 . . ?
C30 C35 C34 120.9(6) . . ?
C30 C35 H35 119.6 . . ?
C34 C35 H35 119.6 . . ?
N7 C36 N8 110.4(6) . . ?
N7 C36 H36 124.8 . . ?
N8 C36 H36 124.8 . . ?
N7 C37 H37 125.7 . . ?
C38 C37 N7 108.6(6) . . ?
C38 C37 H37 125.7 . . ?
N8 C38 H38 126.0 . . ?
C37 C38 N8 107.9(6) . . ?
C37 C38 H38 126.0 . . ?
H39A C39 H39B 109.5 . . ?
H39A C39 H39C 109.5 . . ?
H39B C39 H39C 109.5 . . ?
C40 C39 H39A 109.5 . . ?
C40 C39 H39B 109.5 . . ?
C40 C39 H39C 109.5 . . ?
N9 C40 C39 179.3(9) . . ?
H1A O1 H1B 104.5 . . ?

loop_
_geom_bond_atom_site_label_1
_geom_bond_atom_site_label_2
_geom_bond_distance
_geom_bond_site_symmetry_2
_geom_bond_publ_flag
Cu1 Cl1 2.291(2) . ?
Cu1 Cl2 2.339(2) . ?
Cu1 N1 1.974(5) . ?
Cu1 N3 1.977(5) 4_576 ?
Cu1 N9 2.400(7) . ?
Cu2 Cl3 2.254(2) . ?
Cu2 Cl4 2.252(2) . ?
Cu2 N5 2.002(5) 4_665 ?
Cu2 N7 2.017(5) . ?
N1 C1 1.379(8) . ?
N1 C2 1.318(8) . ?
N2 C2 1.342(7) . ?
N2 C3 1.381(9) . ?
N2 C4 1.440(8) . ?
N3 C18 1.384(8) . ?
N3 C19 1.319(8) . ?
N4 C14 1.440(8) . ?
N4 C17 1.376(8) . ?
N4 C19 1.350(7) . ?
N5 C20 1.366(8) . ?
N5 C22 1.317(8) . ?
N6 C21 1.384(8) . ?
N6 C22 1.345(8) . ?
N6 C23 1.435(7) . ?
N7 C36 1.330(8) . ?
N7 C37 1.384(9) . ?
N8 C33 1.442(7) . ?
N8 C36 1.353(8) . ?
N8 C38 1.366(9) . ?
N9 C40 1.149(10) . ?
C1 H1 0.9500 . ?
C1 C3 1.352(9) . ?
C2 H2 0.9500 . ?
C3 H3 0.9500 . ?
C4 C5 1.374(8) . ?
C4 C9 1.392(9) . ?
C5 H5 0.9500 . ?
C5 C6 1.380(8) . ?
C6 H6 0.9500 . ?
C6 C7 1.402(9) . ?
C7 C8 1.382(8) . ?
C7 C10 1.512(8) . ?
C8 H8 0.9500 . ?
C8 C9 1.387(8) . ?
C9 H9 0.9500 . ?
C10 C11 1.503(8) . ?
C10 C29 1.341(9) . ?
C11 C12 1.388(9) . ?
C11 C16 1.405(8) . ?
C12 H12 0.9500 . ?
C12 C13 1.385(9) . ?
C13 H13 0.9500 . ?
C13 C14 1.399(8) . ?
C14 C15 1.387(9) . ?
C15 H15 0.9500 . ?
C15 C16 1.405(9) . ?
C16 H16 0.9500 . ?
C17 H17 0.9500 . ?
C17 C18 1.358(8) . ?
C18 H18 0.9500 . ?
C19 H19 0.9500 . ?
C20 H20 0.9500 . ?
C20 C21 1.352(8) . ?
C21 H21 0.9500 . ?
C22 H22 0.9500 . ?
C23 C24 1.408(8) . ?
C23 C28 1.390(8) . ?
C24 H24 0.9500 . ?
C24 C25 1.377(8) . ?
C25 H25 0.9500 . ?
C25 C26 1.392(8) . ?
C26 C27 1.398(8) . ?
C26 C29 1.496(8) . ?
C27 H27 0.9500 . ?
C27 C28 1.391(8) . ?
C28 H28 0.9500 . ?
C29 C30 1.495(8) . ?
C30 C31 1.397(8) . ?
C30 C35 1.386(9) . ?
C31 H31 0.9500 . ?
C31 C32 1.392(8) . ?
C32 H32 0.9500 . ?
C32 C33 1.381(9) . ?
C33 C34 1.392(8) . ?
C34 H34 0.9500 . ?
C34 C35 1.391(8) . ?
C35 H35 0.9500 . ?
C36 H36 0.9500 . ?
C37 H37 0.9500 . ?
C37 C38 1.341(9) . ?
C38 H38 0.9500 . ?
C39 H39A 0.9800 . ?
C39 H39B 0.9800 . ?
C39 H39C 0.9800 . ?
C39 C40 1.467(12) . ?
O1 H1A 0.8700 . ?
O1 H1B 0.8698 . ?

loop_
_geom_torsion_atom_site_label_1
_geom_torsion_atom_site_label_2
_geom_torsion_atom_site_label_3
_geom_torsion_atom_site_label_4
_geom_torsion
_geom_torsion_site_symmetry_1
_geom_torsion_site_symmetry_2
_geom_torsion_site_symmetry_3
_geom_torsion_site_symmetry_4
_geom_torsion_publ_flag
Cu1 N1 C1 C3 -169.4(6) . . . . ?
Cu1 N1 C2 N2 168.5(4) . . . . ?
Cu1 N3 C18 C17 176.9(4) 4_675 . . . ?
Cu1 N3 C19 N4 -177.4(4) 4_675 . . . ?
Cu2 N5 C20 C21 176.2(5) 4_566 . . . ?
Cu2 N5 C22 N6 -176.4(5) 4_566 . . . ?
Cu2 N7 C36 N8 -178.7(4) . . . . ?
Cu2 N7 C37 C38 178.6(5) . . . . ?
N1 C1 C3 N2 0.5(10) . . . . ?
N2 C4 C5 C6 178.6(6) . . . . ?
N2 C4 C9 C8 179.5(6) . . . . ?
N4 C14 C15 C16 179.8(5) . . . . ?
N4 C17 C18 N3 0.2(7) . . . . ?
N5 C20 C21 N6 0.7(8) . . . . ?
N6 C23 C24 C25 175.0(6) . . . . ?
N6 C23 C28 C27 -174.7(6) . . . . ?
N7 C37 C38 N8 -0.6(10) . . . . ?
N8 C33 C34 C35 175.3(6) . . . . ?
C1 N1 C2 N2 -0.6(8) . . . . ?
C2 N1 C1 C3 0.0(9) . . . . ?
C2 N2 C3 C1 -0.9(9) . . . . ?
C2 N2 C4 C5 167.9(7) . . . . ?
C2 N2 C4 C9 -13.2(10) . . . . ?
C3 N2 C2 N1 0.9(8) . . . . ?
C3 N2 C4 C5 -17.8(11) . . . . ?
C3 N2 C4 C9 161.1(7) . . . . ?
C4 N2 C2 N1 176.2(6) . . . . ?
C4 N2 C3 C1 -176.0(7) . . . . ?
C4 C5 C6 C7 2.1(11) . . . . ?
C5 C4 C9 C8 -1.5(10) . . . . ?
C5 C6 C7 C8 -2.0(10) . . . . ?
C5 C6 C7 C10 -179.2(6) . . . . ?
C6 C7 C8 C9 0.1(10) . . . . ?
C6 C7 C10 C11 50.4(7) . . . . ?
C6 C7 C10 C29 -130.8(7) . . . . ?
C7 C8 C9 C4 1.7(11) . . . . ?
C7 C10 C11 C12 51.0(7) . . . . ?
C7 C10 C11 C16 -127.0(6) . . . . ?
C7 C10 C29 C26 3.2(9) . . . . ?
C7 C10 C29 C30 -176.0(5) . . . . ?
C8 C7 C10 C11 -126.7(6) . . . . ?
C8 C7 C10 C29 52.1(9) . . . . ?
C9 C4 C5 C6 -0.3(10) . . . . ?
C10 C7 C8 C9 177.2(6) . . . . ?
C10 C11 C12 C13 -177.3(5) . . . . ?
C10 C11 C16 C15 174.8(5) . . . . ?
C10 C29 C30 C31 50.7(8) . . . . ?
C10 C29 C30 C35 -128.0(7) . . . . ?
C11 C10 C29 C26 -178.1(5) . . . . ?
C11 C10 C29 C30 2.6(9) . . . . ?
C11 C12 C13 C14 1.5(9) . . . . ?
C12 C11 C16 C15 -3.2(9) . . . . ?
C12 C13 C14 N4 177.7(5) . . . . ?
C12 C13 C14 C15 -1.1(9) . . . . ?
C13 C14 C15 C16 -1.4(9) . . . . ?
C14 N4 C17 C18 -179.5(5) . . . . ?
C14 N4 C19 N3 179.6(5) . . . . ?
C14 C15 C16 C11 3.6(9) . . . . ?
C16 C11 C12 C13 0.7(9) . . . . ?
C17 N4 C14 C13 -23.1(9) . . . . ?
C17 N4 C14 C15 155.8(6) . . . . ?
C17 N4 C19 N3 0.5(7) . . . . ?
C18 N3 C19 N4 -0.3(7) . . . . ?
C19 N3 C18 C17 0.1(7) . . . . ?
C19 N4 C14 C13 158.0(6) . . . . ?
C19 N4 C14 C15 -23.2(9) . . . . ?
C19 N4 C17 C18 -0.4(7) . . . . ?
C20 N5 C22 N6 -0.3(8) . . . . ?
C21 N6 C22 N5 0.8(8) . . . . ?
C21 N6 C23 C24 28.2(10) . . . . ?
C21 N6 C23 C28 -154.4(7) . . . . ?
C22 N5 C20 C21 -0.3(9) . . . . ?
C22 N6 C21 C20 -0.9(8) . . . . ?
C22 N6 C23 C24 -146.3(7) . . . . ?
C22 N6 C23 C28 31.1(10) . . . . ?
C23 N6 C21 C20 -176.3(6) . . . . ?
C23 N6 C22 N5 176.1(6) . . . . ?
C23 C24 C25 C26 -1.7(11) . . . . ?
C24 C23 C28 C27 2.8(10) . . . . ?
C24 C25 C26 C27 5.2(10) . . . . ?
C24 C25 C26 C29 -172.1(6) . . . . ?
C25 C26 C27 C28 -4.9(10) . . . . ?
C25 C26 C29 C10 53.2(9) . . . . ?
C25 C26 C29 C30 -127.5(7) . . . . ?
C26 C27 C28 C23 0.9(10) . . . . ?
C26 C29 C30 C31 -128.5(6) . . . . ?
C26 C29 C30 C35 52.7(8) . . . . ?
C27 C26 C29 C10 -124.1(7) . . . . ?
C27 C26 C29 C30 55.2(8) . . . . ?
C28 C23 C24 C25 -2.4(10) . . . . ?
C29 C10 C11 C12 -127.8(7) . . . . ?
C29 C10 C11 C16 54.3(8) . . . . ?
C29 C26 C27 C28 172.6(6) . . . . ?
C29 C30 C31 C32 179.7(5) . . . . ?
C29 C30 C35 C34 177.7(6) . . . . ?
C30 C31 C32 C33 2.7(9) . . . . ?
C31 C30 C35 C34 -1.1(9) . . . . ?
C31 C32 C33 N8 -177.8(5) . . . . ?
C31 C32 C33 C34 -1.2(9) . . . . ?
C32 C33 C34 C35 -1.4(9) . . . . ?
C33 N8 C36 N7 176.8(5) . . . . ?
C33 N8 C38 C37 -176.1(6) . . . . ?
C33 C34 C35 C30 2.5(9) . . . . ?
C35 C30 C31 C32 -1.5(9) . . . . ?
C36 N7 C37 C38 1.1(9) . . . . ?
C36 N8 C33 C32 -26.1(9) . . . . ?
C36 N8 C33 C34 157.2(6) . . . . ?
C36 N8 C38 C37 -0.1(9) . . . . ?
C37 N7 C36 N8 -1.2(8) . . . . ?
C38 N8 C33 C32 149.2(7) . . . . ?
C38 N8 C33 C34 -27.5(9) . . . . ?
C38 N8 C36 N7 0.8(7) . . . . ?
